data_7207721
loop_
_publ_author_name
'Croitor, Lilia'
'Coropceanu, Eduard B.'
'Siminel, Anatolii V.'
'Kulikova, Olga'
'Zelentsov, Vyacheslav I.'
'Datsko, Tatiana'
'Fonari, Marina S.'

_publ_section_title
;
 1,2-Cyclohexanedionedioxime as a useful co-ligand for fabrication of
 one-dimensional Zn(ii) and Cd(ii) coordination polymers with
 wheel-and-axle topology and luminescent properties
;
_journal_issue 10
_journal_name_full CrystEngComm
_journal_page_first 3750
_journal_paper_doi 10.1039/c2ce00020b
_journal_volume 14
_journal_year 2012
_chemical_formula_moiety 'C20 H22 N4 O6 S2 Zn, C3 H7 N O'
_chemical_formula_sum 'C23 H29 N5 O7 S2 Zn'
_chemical_formula_weight 617.00
_chemical_name_common
;
catena{(1,2-cyclohexanedione dioxime)-bis((4-pyridylthio)acetate)-
zinc(II)} dimethylformamide solvate
;
_chemical_name_systematic
;
catena{(1,2-cyclohexanedione dioxime)-bis((4-pyridylthio)acetate)-
zinc(II)} dimethylformamide solvate
;
_space_group_IT_number 2
_symmetry_cell_setting triclinic
_symmetry_space_group_name_Hall '-P 1'
_symmetry_space_group_name_H-M 'P -1'
_atom_sites_solution_hydrogens geom
_atom_sites_solution_primary direct
_atom_sites_solution_secondary difmap
_audit_creation_method SHELXL-97
_cell_angle_alpha 94.523(4)
_cell_angle_beta 91.481(4)
_cell_angle_gamma 115.168(6)
_cell_formula_units_Z 2
_cell_length_a 10.2012(6)
_cell_length_b 10.2797(6)
_cell_length_c 14.2612(7)
_cell_measurement_reflns_used 2869
_cell_measurement_temperature 293(2)
_cell_measurement_theta_max 28.8276
_cell_measurement_theta_min 2.8660
_cell_volume 1346.39(15)
_computing_cell_refinement
;
CrysAlisPro, Agilent Technologies,
Version 1.171.34.46 (release 25-11-2010 CrysAlis171 .NET)
(compiled Nov 25 2010,17:55:46)
;
_computing_data_collection
;
CrysAlisPro, Agilent Technologies,
Version 1.171.34.46 (release 25-11-2010 CrysAlis171 .NET)
(compiled Nov 25 2010,17:55:46)
;
_computing_data_reduction
;
CrysAlisPro, Agilent Technologies,
Version 1.171.34.46 (release 25-11-2010 CrysAlis171 .NET)
(compiled Nov 25 2010,17:55:46)
;
_computing_structure_refinement 'SHELXL-97 (Sheldrick, 1997)'
_computing_structure_solution 'SHELXS-97 (Sheldrick, 1990)'
_diffrn_ambient_temperature 293(2)
_diffrn_detector_area_resol_mean 15.9914
_diffrn_measured_fraction_theta_full 0.998
_diffrn_measured_fraction_theta_max 0.998
_diffrn_measurement_device_type 'Xcalibur, Eos'
_diffrn_measurement_method '\w scans'
_diffrn_radiation_monochromator graphite
_diffrn_radiation_source 'fine-focus sealed tube'
_diffrn_radiation_type MoK\a
_diffrn_radiation_wavelength 0.71073
_diffrn_reflns_av_R_equivalents 0.0305
_diffrn_reflns_av_sigmaI/netI 0.0612
_diffrn_reflns_limit_h_max 12
_diffrn_reflns_limit_h_min -12
_diffrn_reflns_limit_k_max 12
_diffrn_reflns_limit_k_min -12
_diffrn_reflns_limit_l_max 17
_diffrn_reflns_limit_l_min -17
_diffrn_reflns_number 9675
_diffrn_reflns_theta_full 26.00
_diffrn_reflns_theta_max 26.00
_diffrn_reflns_theta_min 2.87
_exptl_absorpt_coefficient_mu 1.119
_exptl_absorpt_correction_T_max 1.00000
_exptl_absorpt_correction_T_min 0.88738
_exptl_absorpt_correction_type multi-scan
_exptl_absorpt_process_details
;
CrysAlisPro, Agilent Technologies,
Version 1.171.34.46 (release 25-11-2010 CrysAlis171 .NET)
(compiled Nov 25 2010,17:55:46)
Empirical absorption correction using spherical harmonics,
implemented in SCALE3 ABSPACK scaling algorithm.
;
_exptl_crystal_colour yellow
_exptl_crystal_density_diffrn 1.522
_exptl_crystal_density_method 'not measured'
_exptl_crystal_description needle
_exptl_crystal_F_000 640
_exptl_crystal_size_max 0.2
_exptl_crystal_size_mid 0.04
_exptl_crystal_size_min 0.02
_refine_diff_density_max 0.612
_refine_diff_density_min -0.650
_refine_diff_density_rms 0.064
_refine_ls_extinction_method none
_refine_ls_goodness_of_fit_ref 1.023
_refine_ls_hydrogen_treatment constr
_refine_ls_matrix_type full
_refine_ls_number_parameters 392
_refine_ls_number_reflns 5291
_refine_ls_number_restraints 8
_refine_ls_restrained_S_all 1.022
_refine_ls_R_factor_all 0.0686
_refine_ls_R_factor_gt 0.0435
_refine_ls_shift/su_max 0.001
_refine_ls_shift/su_mean 0.000
_refine_ls_structure_factor_coef Fsqd
_refine_ls_weighting_details 'calc w=1/[\s^2^(Fo^2^)+(0.0308P)^2^+0.3637P] where P=(Fo^2^+2Fc^2^)/3'
_refine_ls_weighting_scheme calc
_refine_ls_wR_factor_gt 0.0812
_refine_ls_wR_factor_ref 0.0913
_reflns_number_gt 3938
_reflns_number_total 5291
_reflns_threshold_expression >2sigma(I)
_cod_data_source_file c2ce00020b.txt
_cod_data_source_block 441
_cod_original_cell_volume 1346.39(13)
_cod_original_sg_symbol_H-M P-1
_cod_database_code 7207721

loop_
_symmetry_equiv_pos_as_xyz
'x, y, z'
'-x, -y, -z'

loop_
_atom_site_label
_atom_site_type_symbol
_atom_site_fract_x
_atom_site_fract_y
_atom_site_fract_z
_atom_site_U_iso_or_equiv
_atom_site_adp_type
_atom_site_occupancy
_atom_site_symmetry_multiplicity
_atom_site_calc_flag
_atom_site_refinement_flags
_atom_site_disorder_assembly
_atom_site_disorder_group
Zn1 Zn 0.70865(4) 0.84474(4) 0.73066(2) 0.03151(12) Uani 1 1 d . . .
S1 S 0.68568(8) 0.59441(9) 1.09091(5) 0.0374(2) Uani 1 1 d . . .
S2 S 0.96317(8) 0.63596(9) 0.41981(5) 0.0359(2) Uani 1 1 d . . .
O1 O 0.7214(2) 1.0104(3) 0.54084(14) 0.0455(6) Uani 1 1 d . . .
H1 H 0.7561 0.9541 0.5246 0.068 Uiso 1 1 calc R . .
O2 O 0.5738(3) 0.9788(3) 0.90022(14) 0.0509(6) Uani 1 1 d . . .
H2 H 0.5767 0.9089 0.9225 0.076 Uiso 1 1 calc R . .
O3 O 0.8179(2) 0.7604(2) 0.64441(15) 0.0443(6) Uani 1 1 d . . .
O4 O 0.8306(3) 0.8311(3) 0.50004(16) 0.0559(7) Uani 1 1 d . . .
O5 O 0.7109(2) 0.7182(2) 0.83628(14) 0.0416(6) Uani 1 1 d . . .
O6 O 0.5944(3) 0.7564(3) 0.95768(15) 0.0526(7) Uani 1 1 d . . .
N1 N 0.6930(3) 1.0023(3) 0.63466(16) 0.0317(6) Uani 1 1 d . . .
N2 N 0.6055(3) 0.9769(3) 0.80683(16) 0.0335(6) Uani 1 1 d . . .
N3 N 0.5035(3) 0.3093(3) 0.32372(16) 0.0316(6) Uani 1 1 d . . .
N4 N 1.0896(3) 0.9873(3) 1.21023(16) 0.0341(6) Uani 1 1 d . . .
C1 C 0.6378(3) 1.0875(3) 0.6661(2) 0.0328(7) Uani 1 1 d . B .
C2 C 0.6037(3) 1.0827(3) 0.7661(2) 0.0360(8) Uani 1 1 d . B .
C3 C 0.5708(5) 1.1994(4) 0.8146(2) 0.0631(12) Uani 1 1 d . . .
H3A H 0.4885 1.1551 0.8524 0.076 Uiso 0.50 1 calc PR A 1
H3B H 0.6534 1.2617 0.8571 0.076 Uiso 0.50 1 calc PR A 1
H3C H 0.6390 1.2450 0.8689 0.076 Uiso 0.50 1 calc PR A 2
H3D H 0.4742 1.1559 0.8373 0.076 Uiso 0.50 1 calc PR A 2
C4A C 0.540(3) 1.283(2) 0.7545(13) 0.074(4) Uani 0.50 1 d P B 1
H4A1 H 0.4357 1.2492 0.7518 0.089 Uiso 0.50 1 calc PR B 1
H4A2 H 0.5806 1.3799 0.7868 0.089 Uiso 0.50 1 calc PR B 1
C5A C 0.5780(15) 1.2992(16) 0.6647(9) 0.074(4) Uani 0.50 1 d P B 1
H5A1 H 0.6637 1.3901 0.6656 0.089 Uiso 0.50 1 calc PR B 1
H5A2 H 0.5008 1.3102 0.6300 0.089 Uiso 0.50 1 calc PR B 1
C4B C 0.579(3) 1.319(2) 0.7486(14) 0.074(4) Uani 0.50 1 d P B 2
H4B1 H 0.5320 1.3760 0.7762 0.089 Uiso 0.50 1 calc PR B 2
H4B2 H 0.6800 1.3838 0.7411 0.089 Uiso 0.50 1 calc PR B 2
C5B C 0.5036(15) 1.2433(15) 0.6532(8) 0.074(4) Uani 0.50 1 d P B 2
H5B1 H 0.4882 1.3101 0.6148 0.089 Uiso 0.50 1 calc PR B 2
H5B2 H 0.4106 1.1638 0.6609 0.089 Uiso 0.50 1 calc PR B 2
C6 C 0.6090(4) 1.1874(4) 0.6075(2) 0.0517(10) Uani 1 1 d . . .
H6A H 0.5267 1.1314 0.5631 0.062 Uiso 0.50 1 calc PR B 1
H6B H 0.6926 1.2359 0.5715 0.062 Uiso 0.50 1 calc PR B 1
H6C H 0.5676 1.1376 0.5458 0.062 Uiso 0.50 1 calc PR B 2
H6D H 0.7000 1.2691 0.5990 0.062 Uiso 0.50 1 calc PR B 2
C7 C 0.5364(3) 0.3633(3) 0.4139(2) 0.0370(8) Uani 1 1 d . . .
H7 H 0.4629 0.3326 0.4555 0.044 Uiso 1 1 calc R . .
C8 C 0.6721(3) 0.4613(3) 0.4488(2) 0.0361(8) Uani 1 1 d . . .
H8 H 0.6886 0.4957 0.5124 0.043 Uiso 1 1 calc R . .
C9 C 0.7850(3) 0.5090(3) 0.38893(19) 0.0287(7) Uani 1 1 d . . .
C10 C 0.7516(3) 0.4517(3) 0.2950(2) 0.0360(8) Uani 1 1 d . . .
H10 H 0.8233 0.4788 0.2521 0.043 Uiso 1 1 calc R . .
C11 C 0.6129(3) 0.3553(3) 0.2664(2) 0.0376(8) Uani 1 1 d . . .
H11 H 0.5931 0.3194 0.2032 0.045 Uiso 1 1 calc R . .
C12 C 0.9580(3) 0.6932(4) 0.5414(2) 0.0371(8) Uani 1 1 d . . .
H12A H 0.9268 0.6091 0.5765 0.045 Uiso 1 1 calc R . .
H12B H 1.0560 0.7583 0.5654 0.045 Uiso 1 1 calc R . .
C13 C 0.8592(3) 0.7688(3) 0.5620(2) 0.0349(7) Uani 1 1 d . . .
C14 C 0.9839(3) 0.9092(3) 1.2637(2) 0.0354(7) Uani 1 1 d . . .
H14 H 0.9955 0.9353 1.3284 0.043 Uiso 1 1 calc R . .
C15 C 0.8597(3) 0.7928(3) 1.2282(2) 0.0341(7) Uani 1 1 d . . .
H15 H 0.7891 0.7423 1.2682 0.041 Uiso 1 1 calc R . .
C16 C 0.8396(3) 0.7503(3) 1.1313(2) 0.0306(7) Uani 1 1 d . . .
C17 C 0.9476(3) 0.8330(3) 1.0755(2) 0.0363(8) Uani 1 1 d . . .
H17 H 0.9385 0.8104 1.0106 0.044 Uiso 1 1 calc R . .
C18 C 1.0675(3) 0.9482(3) 1.1172(2) 0.0379(8) Uani 1 1 d . . .
H18 H 1.1382 1.0029 1.0785 0.045 Uiso 1 1 calc R . .
C19 C 0.6922(3) 0.5837(3) 0.96497(19) 0.0333(7) Uani 1 1 d . . .
H19A H 0.7873 0.5920 0.9495 0.040 Uiso 1 1 calc R . .
H19B H 0.6214 0.4888 0.9388 0.040 Uiso 1 1 calc R . .
C20 C 0.6632(3) 0.6971(3) 0.9168(2) 0.0328(7) Uani 1 1 d . . .
O1S O 1.042(2) 0.512(2) 0.1450(19) 0.139(10) Uani 0.50 1 d PD C 1
N1S N 0.8919(14) 0.2792(15) 0.1278(9) 0.052(5) Uani 0.50 1 d PD C 1
C1S C 1.0043(14) 0.3839(18) 0.1758(10) 0.069(6) Uani 0.50 1 d PD C 1
H1S H 1.0530 0.3690 0.2269 0.083 Uiso 0.50 1 calc PR C 1
C2S C 0.8145(16) 0.2937(14) 0.0480(11) 0.064(4) Uani 0.50 1 d PD C 1
H2S1 H 0.7429 0.3252 0.0687 0.097 Uiso 0.50 1 calc PR C 1
H2S2 H 0.7675 0.2022 0.0108 0.097 Uiso 0.50 1 calc PR C 1
H2S3 H 0.8809 0.3636 0.0108 0.097 Uiso 0.50 1 calc PR C 1
C3S C 0.839(3) 0.140(2) 0.1624(17) 0.161(13) Uani 0.50 1 d PD C 1
H3S1 H 0.9108 0.1380 0.2066 0.241 Uiso 0.50 1 calc PR C 1
H3S2 H 0.8206 0.0673 0.1107 0.241 Uiso 0.50 1 calc PR C 1
H3S3 H 0.7511 0.1210 0.1930 0.241 Uiso 0.50 1 calc PR C 1
O1D O 1.068(2) 0.4950(17) 0.1622(15) 0.092(6) Uani 0.50 1 d PD D 2
N1D N 0.892(2) 0.2688(18) 0.1372(16) 0.099(9) Uani 0.50 1 d PD D 2
C1D C 1.011(2) 0.362(3) 0.1860(15) 0.20(2) Uani 0.50 1 d PD D 2
H1D H 1.0525 0.3343 0.2350 0.241 Uiso 0.50 1 calc PR D 2
C2D C 0.827(3) 0.305(3) 0.0594(13) 0.173(12) Uani 0.50 1 d PD D 2
H2D1 H 0.7245 0.2672 0.0650 0.259 Uiso 0.50 1 calc PR D 2
H2D2 H 0.8462 0.2629 0.0016 0.259 Uiso 0.50 1 calc PR D 2
H2D3 H 0.8678 0.4077 0.0593 0.259 Uiso 0.50 1 calc PR D 2
C3D C 0.813(3) 0.1268(13) 0.1658(18) 0.128(10) Uani 0.50 1 d PD D 2
H3D1 H 0.8777 0.0991 0.2001 0.191 Uiso 0.50 1 calc PR D 2
H3D2 H 0.7695 0.0593 0.1111 0.191 Uiso 0.50 1 calc PR D 2
H3D3 H 0.7382 0.1268 0.2054 0.191 Uiso 0.50 1 calc PR D 2

loop_
_atom_site_aniso_label
_atom_site_aniso_U_11
_atom_site_aniso_U_22
_atom_site_aniso_U_33
_atom_site_aniso_U_23
_atom_site_aniso_U_13
_atom_site_aniso_U_12
Zn1 0.0332(2) 0.0312(2) 0.02511(19) -0.00010(14) -0.00121(15) 0.00963(17)
S1 0.0338(4) 0.0370(5) 0.0287(4) 0.0062(3) -0.0026(3) 0.0029(4)
S2 0.0313(4) 0.0407(5) 0.0323(4) -0.0027(3) 0.0019(3) 0.0132(4)
O1 0.0629(16) 0.0602(16) 0.0277(12) 0.0082(11) 0.0105(11) 0.0391(14)
O2 0.0807(18) 0.0546(16) 0.0286(12) 0.0096(11) 0.0146(12) 0.0382(15)
O3 0.0550(15) 0.0483(15) 0.0341(13) -0.0001(10) 0.0092(11) 0.0270(13)
O4 0.0817(19) 0.0692(19) 0.0410(14) 0.0127(13) 0.0138(13) 0.0538(17)
O5 0.0504(14) 0.0427(14) 0.0310(12) 0.0099(10) 0.0055(10) 0.0182(12)
O6 0.0723(17) 0.0620(18) 0.0418(14) 0.0169(12) 0.0165(13) 0.0436(15)
N1 0.0356(14) 0.0339(16) 0.0248(13) 0.0016(11) 0.0001(11) 0.0145(13)
N2 0.0365(15) 0.0346(16) 0.0242(13) -0.0005(11) -0.0002(11) 0.0112(13)
N3 0.0349(14) 0.0270(15) 0.0274(13) -0.0007(11) -0.0003(11) 0.0088(12)
N4 0.0333(14) 0.0364(16) 0.0272(13) 0.0019(11) -0.0012(11) 0.0100(13)
C1 0.0340(17) 0.0325(19) 0.0302(16) 0.0021(13) -0.0009(13) 0.0129(15)
C2 0.047(2) 0.034(2) 0.0289(16) 0.0023(14) 0.0020(15) 0.0195(17)
C3 0.114(4) 0.056(3) 0.041(2) 0.0043(18) 0.018(2) 0.056(3)
C4A 0.137(11) 0.078(9) 0.0478(19) 0.014(4) 0.016(4) 0.082(9)
C5A 0.137(11) 0.078(9) 0.0478(19) 0.014(4) 0.016(4) 0.082(9)
C4B 0.137(11) 0.078(9) 0.0478(19) 0.014(4) 0.016(4) 0.082(9)
C5B 0.137(11) 0.078(9) 0.0478(19) 0.014(4) 0.016(4) 0.082(9)
C6 0.073(3) 0.062(3) 0.040(2) 0.0146(18) 0.0123(18) 0.045(2)
C7 0.0384(18) 0.036(2) 0.0272(16) 0.0026(14) 0.0062(14) 0.0074(16)
C8 0.0415(19) 0.0346(19) 0.0239(16) 0.0004(13) -0.0003(14) 0.0091(16)
C9 0.0330(16) 0.0273(17) 0.0271(15) 0.0031(13) 0.0005(13) 0.0141(14)
C10 0.0369(18) 0.039(2) 0.0275(16) -0.0018(14) 0.0064(14) 0.0125(16)
C11 0.046(2) 0.038(2) 0.0220(15) -0.0013(13) 0.0038(14) 0.0131(17)
C12 0.0322(17) 0.045(2) 0.0311(17) -0.0040(14) -0.0046(14) 0.0155(16)
C13 0.0322(17) 0.0295(19) 0.0356(18) -0.0068(14) -0.0003(14) 0.0081(15)
C14 0.0425(19) 0.035(2) 0.0257(16) 0.0027(14) -0.0010(14) 0.0144(16)
C15 0.0330(17) 0.0327(19) 0.0319(17) 0.0063(14) 0.0033(14) 0.0091(15)
C16 0.0278(16) 0.0314(18) 0.0308(16) 0.0030(13) -0.0028(13) 0.0111(14)
C17 0.0341(17) 0.042(2) 0.0245(16) 0.0022(14) -0.0003(13) 0.0088(16)
C18 0.0337(17) 0.039(2) 0.0312(17) 0.0048(14) 0.0007(14) 0.0065(16)
C19 0.0324(16) 0.0335(19) 0.0275(16) -0.0002(13) -0.0032(13) 0.0088(15)
C20 0.0261(16) 0.0334(19) 0.0298(17) 0.0020(14) -0.0043(13) 0.0047(15)
O1S 0.124(16) 0.156(14) 0.176(17) 0.071(11) 0.084(14) 0.083(11)
N1S 0.045(7) 0.075(10) 0.040(7) -0.019(6) -0.014(5) 0.035(7)
C1S 0.062(11) 0.107(14) 0.061(9) 0.040(12) 0.040(10) 0.051(11)
C2S 0.062(7) 0.053(7) 0.090(11) -0.008(6) -0.020(7) 0.040(6)
C3S 0.16(2) 0.27(3) 0.131(18) 0.11(2) 0.048(16) 0.16(2)
O1D 0.054(6) 0.086(10) 0.124(10) -0.014(10) 0.005(6) 0.024(8)
N1D 0.140(18) 0.110(15) 0.105(14) 0.066(11) 0.063(13) 0.096(14)
C1D 0.099(19) 0.32(4) 0.19(2) -0.20(3) -0.097(18) 0.14(3)
C2D 0.25(3) 0.34(3) 0.046(10) 0.009(15) 0.016(14) 0.24(3)
C3D 0.129(15) 0.036(8) 0.23(2) 0.026(11) 0.078(15) 0.042(9)

loop_
_atom_type_symbol
_atom_type_description
_atom_type_scat_dispersion_real
_atom_type_scat_dispersion_imag
_atom_type_scat_source
C C 0.0033 0.0016 'International Tables Vol C Tables 4.2.6.8 and 6.1.1.4'
H H 0.0000 0.0000 'International Tables Vol C Tables 4.2.6.8 and 6.1.1.4'
N N 0.0061 0.0033 'International Tables Vol C Tables 4.2.6.8 and 6.1.1.4'
O O 0.0106 0.0060 'International Tables Vol C Tables 4.2.6.8 and 6.1.1.4'
S S 0.1246 0.1234 'International Tables Vol C Tables 4.2.6.8 and 6.1.1.4'
Zn Zn 0.2839 1.4301 'International Tables Vol C Tables 4.2.6.8 and 6.1.1.4'

loop_
_geom_angle_atom_site_label_1
_geom_angle_atom_site_label_2
_geom_angle_atom_site_label_3
_geom_angle
_geom_angle_site_symmetry_1
_geom_angle_site_symmetry_3
O3 Zn1 O5 91.89(9) . .
O3 Zn1 N4 90.44(9) . 2_777
O5 Zn1 N4 90.08(9) . 2_777
O3 Zn1 N3 95.01(9) . 2_666
O5 Zn1 N3 91.90(9) . 2_666
N4 Zn1 N3 174.13(10) 2_777 2_666
O3 Zn1 N1 97.78(9) . .
O5 Zn1 N1 170.16(8) . .
N4 Zn1 N1 88.00(9) 2_777 .
N3 Zn1 N1 89.12(9) 2_666 .
O3 Zn1 N2 168.02(9) . .
O5 Zn1 N2 99.27(8) . .
N4 Zn1 N2 85.22(9) 2_777 .
N3 Zn1 N2 89.02(9) 2_666 .
N1 Zn1 N2 70.95(9) . .
C16 S1 C19 104.35(14) . .
C9 S2 C12 103.47(14) . .
N1 O1 H1 109.5 . .
N2 O2 H2 109.5 . .
C13 O3 Zn1 138.3(2) . .
C20 O5 Zn1 136.7(2) . .
C1 N1 O1 113.6(2) . .
C1 N1 Zn1 118.01(19) . .
O1 N1 Zn1 127.97(18) . .
C2 N2 O2 113.8(3) . .
C2 N2 Zn1 116.9(2) . .
O2 N2 Zn1 127.54(18) . .
C7 N3 C11 116.1(3) . .
C7 N3 Zn1 123.8(2) . 2_666
C11 N3 Zn1 120.06(19) . 2_666
C14 N4 C18 116.5(3) . .
C14 N4 Zn1 122.4(2) . 2_777
C18 N4 Zn1 121.0(2) . 2_777
N1 C1 C2 116.1(3) . .
N1 C1 C6 123.5(3) . .
C2 C1 C6 120.3(3) . .
N2 C2 C1 116.5(3) . .
N2 C2 C3 123.7(3) . .
C1 C2 C3 119.7(3) . .
C4A C3 C2 114.5(10) . .
C4A C3 C4B 15(2) . .
C2 C3 C4B 113.4(8) . .
C4A C3 H3A 108.6 . .
C2 C3 H3A 108.6 . .
C4B C3 H3A 121.1 . .
C4A C3 H3B 108.6 . .
C2 C3 H3B 108.6 . .
C4B C3 H3B 96.1 . .
H3A C3 H3B 107.6 . .
C4A C3 H3C 120.0 . .
C2 C3 H3C 108.9 . .
C4B C3 H3C 108.9 . .
H3A C3 H3C 93.8 . .
H3B C3 H3C 15.0 . .
C4A C3 H3D 95.4 . .
C2 C3 H3D 108.9 . .
C4B C3 H3D 108.9 . .
H3A C3 H3D 15.4 . .
H3B C3 H3D 120.5 . .
H3C C3 H3D 107.7 . .
C5A C4A C3 126(2) . .
C5A C4A H4A1 105.8 . .
C3 C4A H4A1 105.8 . .
C5A C4A H4A2 105.8 . .
C3 C4A H4A2 105.8 . .
H4A1 C4A H4A2 106.2 . .
C4A C5A C6 121.3(17) . .
C4A C5A H5A1 107.0 . .
C6 C5A H5A1 107.0 . .
C4A C5A H5A2 107.0 . .
C6 C5A H5A2 107.0 . .
H5A1 C5A H5A2 106.7 . .
C5B C4B C3 107.9(18) . .
C5B C4B H4B1 110.1 . .
C3 C4B H4B1 110.1 . .
C5B C4B H4B2 110.1 . .
C3 C4B H4B2 110.1 . .
H4B1 C4B H4B2 108.4 . .
C4B C5B C6 104.5(14) . .
C4B C5B H5B1 110.8 . .
C6 C5B H5B1 110.8 . .
C4B C5B H5B2 110.8 . .
C6 C5B H5B2 110.8 . .
H5B1 C5B H5B2 108.9 . .
C1 C6 C5A 113.2(5) . .
C1 C6 C5B 112.1(6) . .
C5A C6 C5B 27.8(8) . .
C1 C6 H6A 108.9 . .
C5A C6 H6A 108.9 . .
C5B C6 H6A 84.1 . .
C1 C6 H6B 108.9 . .
C5A C6 H6B 108.9 . .
C5B C6 H6B 130.4 . .
H6A C6 H6B 107.7 . .
C1 C6 H6C 109.2 . .
C5A C6 H6C 129.2 . .
C5B C6 H6C 109.2 . .
H6A C6 H6C 28.2 . .
H6B C6 H6C 81.5 . .
C1 C6 H6D 109.2 . .
C5A C6 H6D 83.4 . .
C5B C6 H6D 109.2 . .
H6A C6 H6D 130.4 . .
H6B C6 H6D 28.7 . .
H6C C6 H6D 107.9 . .
N3 C7 C8 123.9(3) . .
N3 C7 H7 118.1 . .
C8 C7 H7 118.1 . .
C7 C8 C9 119.7(3) . .
C7 C8 H8 120.1 . .
C9 C8 H8 120.1 . .
C8 C9 C10 116.6(3) . .
C8 C9 S2 126.3(2) . .
C10 C9 S2 117.1(2) . .
C11 C10 C9 119.6(3) . .
C11 C10 H10 120.2 . .
C9 C10 H10 120.2 . .
N3 C11 C10 124.1(3) . .
N3 C11 H11 118.0 . .
C10 C11 H11 118.0 . .
C13 C12 S2 116.1(2) . .
C13 C12 H12A 108.3 . .
S2 C12 H12A 108.3 . .
C13 C12 H12B 108.3 . .
S2 C12 H12B 108.3 . .
H12A C12 H12B 107.4 . .
O4 C13 O3 127.2(3) . .
O4 C13 C12 119.3(3) . .
O3 C13 C12 113.5(3) . .
N4 C14 C15 123.4(3) . .
N4 C14 H14 118.3 . .
C15 C14 H14 118.3 . .
C14 C15 C16 119.7(3) . .
C14 C15 H15 120.2 . .
C16 C15 H15 120.2 . .
C17 C16 C15 117.0(3) . .
C17 C16 S1 125.2(2) . .
C15 C16 S1 117.7(2) . .
C18 C17 C16 119.2(3) . .
C18 C17 H17 120.4 . .
C16 C17 H17 120.4 . .
N4 C18 C17 124.2(3) . .
N4 C18 H18 117.9 . .
C17 C18 H18 117.9 . .
C20 C19 S1 115.7(2) . .
C20 C19 H19A 108.4 . .
S1 C19 H19A 108.4 . .
C20 C19 H19B 108.4 . .
S1 C19 H19B 108.4 . .
H19A C19 H19B 107.4 . .
O6 C20 O5 126.4(3) . .
O6 C20 C19 118.9(3) . .
O5 C20 C19 114.7(3) . .
C1S N1S C2S 126.0(13) . .
C1S N1S C3S 116.6(13) . .
C2S N1S C3S 117.4(11) . .
N1S C1S O1S 114.1(15) . .
N1S C1S H1S 123.0 . .
O1S C1S H1S 123.0 . .
C1D N1D C2D 123.4(17) . .
C1D N1D C3D 120.5(18) . .
C2D N1D C3D 115.8(16) . .
N1D C1D O1D 117.0(17) . .
N1D C1D H1D 121.5 . .
O1D C1D H1D 121.5 . .
N1D C2D H2D1 109.5 . .
N1D C2D H2D2 109.5 . .
H2D1 C2D H2D2 109.5 . .
N1D C2D H2D3 109.5 . .
H2D1 C2D H2D3 109.5 . .
H2D2 C2D H2D3 109.5 . .
N1D C3D H3D1 109.5 . .
N1D C3D H3D2 109.5 . .
H3D1 C3D H3D2 109.5 . .
N1D C3D H3D3 109.5 . .
H3D1 C3D H3D3 109.5 . .
H3D2 C3D H3D3 109.5 . .

loop_
_geom_bond_atom_site_label_1
_geom_bond_atom_site_label_2
_geom_bond_distance
_geom_bond_site_symmetry_2
Zn1 O3 2.057(2) .
Zn1 O5 2.072(2) .
Zn1 N4 2.141(2) 2_777
Zn1 N3 2.144(2) 2_666
Zn1 N1 2.255(2) .
Zn1 N2 2.275(2) .
S1 C16 1.742(3) .
S1 C19 1.795(3) .
S2 C9 1.746(3) .
S2 C12 1.797(3) .
O1 N1 1.378(3) .
O1 H1 0.8200 .
O2 N2 1.379(3) .
O2 H2 0.8200 .
O3 C13 1.256(3) .
O4 C13 1.229(4) .
O5 C20 1.257(3) .
O6 C20 1.238(4) .
N1 C1 1.287(4) .
N2 C2 1.280(4) .
N3 C7 1.335(3) .
N3 C11 1.341(4) .
N3 Zn1 2.144(2) 2_666
N4 C14 1.338(4) .
N4 C18 1.340(4) .
N4 Zn1 2.141(2) 2_777
C1 C2 1.477(4) .
C1 C6 1.489(4) .
C2 C3 1.501(4) .
C3 C4A 1.379(17) .
C3 C4B 1.585(16) .
C3 H3A 0.9700 .
C3 H3B 0.9700 .
C3 H3C 0.9700 .
C3 H3D 0.9700 .
C4A C5A 1.35(3) .
C4A H4A1 0.9700 .
C4A H4A2 0.9700 .
C5A C6 1.503(14) .
C5A H5A1 0.9700 .
C5A H5A2 0.9700 .
C4B C5B 1.52(3) .
C4B H4B1 0.9700 .
C4B H4B2 0.9700 .
C5B C6 1.554(14) .
C5B H5B1 0.9700 .
C5B H5B2 0.9700 .
C6 H6A 0.9700 .
C6 H6B 0.9700 .
C6 H6C 0.9700 .
C6 H6D 0.9700 .
C7 C8 1.371(4) .
C7 H7 0.9300 .
C8 C9 1.391(4) .
C8 H8 0.9300 .
C9 C10 1.392(4) .
C10 C11 1.365(4) .
C10 H10 0.9300 .
C11 H11 0.9300 .
C12 C13 1.534(4) .
C12 H12A 0.9700 .
C12 H12B 0.9700 .
C14 C15 1.370(4) .
C14 H14 0.9300 .
C15 C16 1.398(4) .
C15 H15 0.9300 .
C16 C17 1.387(4) .
C17 C18 1.368(4) .
C17 H17 0.9300 .
C18 H18 0.9300 .
C19 C20 1.526(4) .
C19 H19A 0.9700 .
C19 H19B 0.9700 .
O1S C1S 1.322(16) .
N1S C1S 1.318(12) .
N1S C2S 1.421(10) .
N1S C3S 1.433(13) .
C1S H1S 0.9300 .
C2S H2S1 0.9600 .
C2S H2S2 0.9600 .
C2S H2S3 0.9600 .
C3S H3S1 0.9600 .
C3S H3S2 0.9600 .
C3S H3S3 0.9600 .
O1D C1D 1.319(18) .
N1D C1D 1.313(14) .
N1D C2D 1.428(13) .
N1D C3D 1.435(13) .
C1D H1D 0.9300 .
C2D H2D1 0.9600 .
C2D H2D2 0.9600 .
C2D H2D3 0.9600 .
C3D H3D1 0.9600 .
C3D H3D2 0.9600 .
C3D H3D3 0.9600 .

loop_
_geom_hbond_atom_site_label_D
_geom_hbond_atom_site_label_H
_geom_hbond_atom_site_label_A
_geom_hbond_distance_DH
_geom_hbond_distance_HA
_geom_hbond_distance_DA
_geom_hbond_angle_DHA
O1 H1 O4 0.82 1.75 2.567(3) 175.2
O2 H2 O6 0.82 1.76 2.577(3) 172.7
